data_4129050
loop_
_publ_author_name
'Lukin, Stipe'
'Tireli, Martina'
'Stolar, Tomislav'
'Bari\<si\'c, Dajana'
'Blanco, Maria Valeria'
'di Michiel, Marco'
'U\<zarevi\'c, Krunoslav'
'Halasz, Ivan'

_publ_section_title
;
 Isotope Labeling Reveals Fast Atomic and Molecular Exchange in
 Mechanochemical Milling Reactions.
;
_journal_issue 3
_journal_name_full 'Journal of the American Chemical Society'
_journal_page_first 1212
_journal_page_last 1216
_journal_paper_doi 10.1021/jacs.8b12149
_journal_volume 141
_journal_year 2019
_chemical_formula_moiety 'C7 H6 O2, C5 H5 N O'
_chemical_formula_sum 'C12 H11 N O3'
_chemical_formula_weight 217.22
_space_group_IT_number 14
_space_group_name_Hall '-P 2ybc'
_space_group_name_H-M_alt 'P 1 21/c 1'
_symmetry_cell_setting monoclinic
_symmetry_space_group_name_H-M 'P 1 21/c 1'
_cell_angle_alpha 90
_cell_angle_beta 125.36507(84)
_cell_angle_gamma 90
_cell_formula_units_Z 4
_cell_length_a 8.47380(19)
_cell_length_b 14.00094(36)
_cell_length_c 11.47243(31)
_cell_measurement_temperature 293
_cell_volume 1109.95(5)
_computing_cell_refinement Topas
_computing_data_collection Panalytical
_computing_data_reduction none
_computing_structure_refinement Topas
_computing_structure_solution Topas
_diffrn_ambient_temperature 293
_diffrn_measurement_device_type
;
Laboratory powder diffractometer Panalytical Aeris
;
_diffrn_radiation_type 'Cu K\a'
_diffrn_radiation_wavelength 1.5418
_exptl_crystal_colour white
_exptl_crystal_density_diffrn 1.300
_pd_proc_ls_prof_R_factor 0.042
_pd_proc_ls_prof_wR_factor 0.054
_refine_ls_goodness_of_fit_all 2.71
_refine_ls_hydrogen_treatment noref
_refine_ls_number_parameters 61
_refine_ls_R_Fsqd_factor 0.025
_refine_ls_shift/su_max <0.01
_cod_data_source_file ja8b12149_si_002.cif
_cod_data_source_block bapyo
_cod_original_cell_volume 1109.953(50)
_cod_original_sg_symbol_H-M P21/c
_cod_database_code 4129050

loop_
_symmetry_equiv_pos_as_xyz
'-x, -y, -z'
'-x, y+1/2, -z+1/2'
'x, -y+1/2, z+1/2'
'x, y, z'

loop_
_atom_site_label
_atom_site_type_symbol
_atom_site_symmetry_multiplicity
_atom_site_fract_x
_atom_site_fract_y
_atom_site_fract_z
_atom_site_occupancy
_atom_site_B_iso_or_equiv
C2 C 4 0.6648296 0.4618454 0.3306716 1 12.207(90)
C1 C 4 0.7670043 0.5476115 0.4190251 1 12.207(90)
C3 C 4 0.665863 0.4413114 0.2124016 1 12.207(90)
C7 C 4 0.5693333 0.4013813 0.3668501 1 12.207(90)
O1 O 4 0.8520523 0.5991277 0.3861616 1 12.207(90)
O2 O 4 0.7626412 0.5632897 0.5251866 1 12.207(90)
C4 C 4 0.569815 0.3599162 0.1301222 1 12.207(90)
H1 H 4 0.7364371 0.4842234 0.1887183 1 12.207(90)
C6 C 4 0.4736197 0.3213761 0.2840632 1 12.207(90)
H5 H 4 0.569012 0.4160766 0.4508944 1 12.207(90)
H6 H 4 0.8230105 0.6153562 0.5781586 1 12.207(90)
C5 C 4 0.4736078 0.3008843 0.1664881 1 12.207(90)
H2 H 4 0.5690782 0.3462746 0.04515614 1 12.207(90)
H4 H 4 0.4046293 0.2786648 0.3084671 1 12.207(90)
H3 H 4 0.4068373 0.2423907 0.109512 1 12.207(90)
N11 N 4 0.02698393 0.7725856 0.5328245 1 12.207(90)
C11 C 4 0.001448251 0.7775277 0.6409494 1 12.207(90)
C15 C 4 0.1145891 0.8416519 0.5054158 1 12.207(90)
H11 H 4 -0.01787568 0.7224014 0.477191 1 12.207(90)
O11 O 4 -0.08616893 0.7123657 0.6561012 1 12.207(90)
C12 C 4 0.08105532 0.861232 0.7293858 1 12.207(90)
C14 C 4 0.1860009 0.922459 0.5869829 1 12.207(90)
H15 H 4 0.1164027 0.8260825 0.4137529 1 12.207(90)
C13 C 4 0.1690764 0.9310277 0.7022714 1 12.207(90)
H12 H 4 0.07116464 0.8705206 0.8191354 1 12.207(90)
H14 H 4 0.2554497 0.9768866 0.5635664 1 12.207(90)
H13 H 4 0.2297682 0.9930227 0.7721664 1 12.207(90)
